data_2018119
loop_
_publ_author_name
'Wang, Jun'
'Tao, Jian-Qing'
'Xu, Xiao-Juan'

_publ_section_title
;
 Poly[(\m~3~-benzene-1,4-diacetato)[\m~2~-1,4-bis(1,2,4-triazol-1-yl)butane]cadmium(II)]:
 self assembly into a three-dimensional supramolecular framework based
 on [Cd(\m~3~-benzene-1,4-diacetate)] double chains
;
_journal_coeditor_code WQ3002
_journal_issue 6
_journal_name_full 'Acta Crystallographica Section C'
_journal_page_first m173
_journal_page_last m175
_journal_paper_doi 10.1107/S0108270111016507
_journal_volume 67
_journal_year 2011
_chemical_formula_iupac '[Cd (C10 H8 O4) (C8 H12 N6)]'
_chemical_formula_moiety 'C18 H20 Cd N6 O4'
_chemical_formula_sum 'C18 H20 Cd N6 O4'
_chemical_formula_weight 496.81
_chemical_name_systematic
;
Poly[(\m~3~-benzene-1,4-diacetato)[\m~2~-1,4-bis(1,2,4-triazol-1-
yl)butane]cadmium(II)]
;
_space_group_IT_number 2
_symmetry_cell_setting triclinic
_symmetry_space_group_name_Hall '-P 1'
_symmetry_space_group_name_H-M 'P -1'
_atom_sites_solution_hydrogens geom
_atom_sites_solution_primary direct
_atom_sites_solution_secondary difmap
_audit_creation_method SHELXL97
_cell_angle_alpha 66.198(2)
_cell_angle_beta 87.9350(10)
_cell_angle_gamma 69.418(2)
_cell_formula_units_Z 2
_cell_length_a 9.7900(13)
_cell_length_b 10.1129(13)
_cell_length_c 11.2737(14)
_cell_measurement_reflns_used 4247
_cell_measurement_temperature 291(2)
_cell_measurement_theta_max 27.44
_cell_measurement_theta_min 2.24
_cell_volume 948.7(2)
_computing_cell_refinement 'SAINT (Bruker, 2000)'
_computing_data_collection 'SMART (Bruker, 2000)'
_computing_data_reduction 'SAINT (Bruker, 2000)'
_computing_molecular_graphics 'DIAMOND (Brandenburg, 1999)'
_computing_publication_material 'SHELXTL (Sheldrick, 2008)'
_computing_structure_refinement 'SHELXTL (Sheldrick, 2008)'
_computing_structure_solution 'SHELXTL (Sheldrick, 2008)'
_diffrn_ambient_temperature 291(2)
_diffrn_measured_fraction_theta_full 0.978
_diffrn_measured_fraction_theta_max 0.978
_diffrn_measurement_device_type 'Bruker SMART CCD area-detector'
_diffrn_measurement_method '\f and \w'
_diffrn_radiation_monochromator graphite
_diffrn_radiation_source 'fine-focus sealed tube'
_diffrn_radiation_type MoK\a
_diffrn_radiation_wavelength 0.71073
_diffrn_reflns_av_R_equivalents 0.0754
_diffrn_reflns_av_sigmaI/netI 0.0556
_diffrn_reflns_limit_h_max 11
_diffrn_reflns_limit_h_min -11
_diffrn_reflns_limit_k_max 9
_diffrn_reflns_limit_k_min -12
_diffrn_reflns_limit_l_max 13
_diffrn_reflns_limit_l_min -12
_diffrn_reflns_number 4728
_diffrn_reflns_theta_full 24.99
_diffrn_reflns_theta_max 24.99
_diffrn_reflns_theta_min 1.99
_exptl_absorpt_coefficient_mu 1.190
_exptl_absorpt_correction_T_max 0.798
_exptl_absorpt_correction_T_min 0.779
_exptl_absorpt_correction_type multi-scan
_exptl_absorpt_process_details '(SADABS; Bruker, 2000)'
_exptl_crystal_colour white
_exptl_crystal_density_diffrn 1.739
_exptl_crystal_density_method 'not measured'
_exptl_crystal_description block
_exptl_crystal_F_000 500
_exptl_crystal_size_max 0.21
_exptl_crystal_size_mid 0.20
_exptl_crystal_size_min 0.19
_refine_diff_density_max 1.096
_refine_diff_density_min -0.807
_refine_ls_extinction_method none
_refine_ls_goodness_of_fit_ref 1.215
_refine_ls_hydrogen_treatment constr
_refine_ls_matrix_type full
_refine_ls_number_parameters 262
_refine_ls_number_reflns 3265
_refine_ls_number_restraints 0
_refine_ls_restrained_S_all 1.215
_refine_ls_R_factor_all 0.0404
_refine_ls_R_factor_gt 0.0386
_refine_ls_shift/su_max 0.001
_refine_ls_shift/su_mean 0.000
_refine_ls_structure_factor_coef Fsqd
_refine_ls_weighting_details 'calc w = 1/[\s^2^(Fo^2^)+(0.0462P)^2^+3.0742P] where P=(Fo^2^+2Fc^2^)/3'
_refine_ls_weighting_scheme calc
_refine_ls_wR_factor_gt 0.1206
_refine_ls_wR_factor_ref 0.1215
_reflns_number_gt 3089
_reflns_number_total 3337
_reflns_threshold_expression I>2\s(I)
_cod_data_source_file wq3002.cif
_cod_data_source_block I
_cod_database_code 2018119
_cod_database_fobs_code 2018119

loop_
_symmetry_equiv_pos_as_xyz
'x, y, z'
'-x, -y, -z'

loop_
_atom_site_type_symbol
_atom_site_label
_atom_site_fract_x
_atom_site_fract_y
_atom_site_fract_z
_atom_site_U_iso_or_equiv
_atom_site_adp_type
_atom_site_calc_flag
_atom_site_refinement_flags
_atom_site_occupancy
_atom_site_symmetry_multiplicity
_atom_site_disorder_assembly
_atom_site_disorder_group
Cd Cd1 1.13647(4) 0.33545(4) -0.34685(3) 0.02609(16) Uani d . 1 1 . .
O O1 1.2462(5) 0.3955(5) -0.2041(4) 0.0379(9) Uani d . 1 1 . .
O O2 1.3114(5) 0.1453(5) -0.1506(4) 0.0407(10) Uani d . 1 1 . .
O O3 1.0003(5) 0.3879(5) 0.4647(4) 0.0407(10) Uani d . 1 1 . .
O O4 1.0960(5) 0.1384(5) 0.5857(4) 0.0444(10) Uani d . 1 1 . .
N N1 0.9589(5) 0.2805(6) -0.2097(5) 0.0350(11) Uani d . 1 1 . .
N N2 0.7533(6) 0.2353(7) -0.1462(6) 0.0470(13) Uani d . 1 1 . .
N N3 0.8471(5) 0.1967(6) -0.0413(5) 0.0326(10) Uani d . 1 1 . .
N N4 0.4853(5) 0.3370(6) 0.3898(5) 0.0373(11) Uani d . 1 1 . .
N N5 0.5670(6) 0.3171(7) 0.4941(5) 0.0465(13) Uani d . 1 1 . .
N N6 0.3429(5) 0.3178(6) 0.5428(5) 0.0379(11) Uani d . 1 1 . .
C C1 1.3140(6) 0.2558(6) -0.1284(5) 0.0287(11) Uani d . 1 1 . .
C C2 1.3963(6) 0.2209(7) -0.0010(6) 0.0374(13) Uani d . 1 1 . .
H H2A 1.4760 0.1204 0.0290 0.045 Uiso calc R 1 1 . .
H H2B 1.4379 0.2992 -0.0144 0.045 Uiso calc R 1 1 . .
C C3 1.2904(6) 0.2204(7) 0.1007(5) 0.0313(11) Uani d . 1 1 . .
C C4 1.2872(8) 0.0828(7) 0.1955(7) 0.0500(17) Uani d . 1 1 . .
H H4 1.3551 -0.0112 0.2002 0.060 Uiso calc R 1 1 . .
C C5 1.1846(8) 0.0819(7) 0.2838(6) 0.0469(16) Uani d . 1 1 . .
H H5 1.1862 -0.0124 0.3478 0.056 Uiso calc R 1 1 . .
C C6 1.0797(6) 0.2198(6) 0.2780(5) 0.0300(11) Uani d . 1 1 . .
C C7 1.0819(7) 0.3571(7) 0.1822(6) 0.0367(13) Uani d . 1 1 . .
H H7 1.0122 0.4511 0.1757 0.044 Uiso calc R 1 1 . .
C C8 1.1855(7) 0.3577(7) 0.0957(6) 0.0381(13) Uani d . 1 1 . .
H H8 1.1848 0.4522 0.0328 0.046 Uiso calc R 1 1 . .
C C9 0.9692(6) 0.2208(7) 0.3754(5) 0.0322(12) Uani d . 1 1 . .
H H9A 0.9557 0.1221 0.4117 0.039 Uiso calc R 1 1 . .
H H9B 0.8751 0.3025 0.3322 0.039 Uiso calc R 1 1 . .
C C10 1.0257(6) 0.2482(6) 0.4835(5) 0.0282(11) Uani d . 1 1 . .
C C11 0.8269(7) 0.2828(8) -0.2443(6) 0.0404(14) Uani d . 1 1 . .
H H11 0.7910 0.3154 -0.3307 0.048 Uiso calc R 1 1 . .
C C12 0.9670(6) 0.2249(7) -0.0805(6) 0.0356(13) Uani d . 1 1 . .
H H12 1.0457 0.2082 -0.0254 0.043 Uiso calc R 1 1 . .
C C13 0.8052(7) 0.1402(7) 0.0923(6) 0.0360(13) Uani d . 1 1 . .
H H13A 0.8931 0.0822 0.1553 0.043 Uiso calc R 1 1 . .
H H13B 0.7539 0.0710 0.1011 0.043 Uiso calc R 1 1 . .
C C14 0.7072(6) 0.2754(6) 0.1201(5) 0.0303(11) Uani d . 1 1 . .
H H14A 0.6299 0.3440 0.0474 0.036 Uiso calc R 1 1 . .
H H14B 0.7647 0.3339 0.1261 0.036 Uiso calc R 1 1 . .
C C15 0.6369(6) 0.2250(7) 0.2463(5) 0.0329(12) Uani d . 1 1 . .
H H15A 0.5795 0.1657 0.2421 0.039 Uiso calc R 1 1 . .
H H15B 0.7128 0.1598 0.3204 0.039 Uiso calc R 1 1 . .
C C16 0.5390(7) 0.3689(8) 0.2622(6) 0.0434(15) Uani d . 1 1 . .
H H16A 0.5931 0.4368 0.2488 0.052 Uiso calc R 1 1 . .
H H16B 0.4552 0.4241 0.1949 0.052 Uiso calc R 1 1 . .
C C17 0.3527(7) 0.3373(8) 0.4202(6) 0.0413(14) Uani d . 1 1 . .
H H17 0.2781 0.3494 0.3635 0.050 Uiso calc R 1 1 . .
C C18 0.4756(7) 0.3075(8) 0.5830(6) 0.0410(14) Uani d . 1 1 . .
H H18 0.5006 0.2946 0.6668 0.049 Uiso calc R 1 1 . .

loop_
_atom_site_aniso_label
_atom_site_aniso_U_11
_atom_site_aniso_U_22
_atom_site_aniso_U_33
_atom_site_aniso_U_12
_atom_site_aniso_U_13
_atom_site_aniso_U_23
Cd1 0.0256(2) 0.0365(2) 0.0201(2) -0.01368(16) 0.00733(14) -0.01408(16)
O1 0.041(2) 0.040(2) 0.030(2) -0.0110(18) -0.0005(17) -0.0151(18)
O2 0.047(2) 0.040(2) 0.038(2) -0.0176(19) -0.0009(18) -0.0166(18)
O3 0.049(2) 0.032(2) 0.039(2) -0.0098(18) -0.0078(19) -0.0170(18)
O4 0.062(3) 0.039(2) 0.031(2) -0.017(2) 0.000(2) -0.0143(19)
N1 0.036(3) 0.045(3) 0.035(3) -0.023(2) 0.017(2) -0.022(2)
N2 0.039(3) 0.073(4) 0.043(3) -0.031(3) 0.014(2) -0.029(3)
N3 0.034(2) 0.041(3) 0.032(3) -0.020(2) 0.015(2) -0.020(2)
N4 0.033(3) 0.045(3) 0.031(3) -0.013(2) 0.013(2) -0.014(2)
N5 0.034(3) 0.065(4) 0.039(3) -0.018(3) 0.012(2) -0.022(3)
N6 0.032(2) 0.050(3) 0.033(3) -0.015(2) 0.014(2) -0.018(2)
C1 0.022(2) 0.041(3) 0.028(3) -0.014(2) 0.009(2) -0.017(2)
C2 0.030(3) 0.049(3) 0.034(3) -0.012(3) 0.002(2) -0.020(3)
C3 0.035(3) 0.039(3) 0.024(3) -0.014(2) 0.002(2) -0.016(2)
C4 0.059(4) 0.034(3) 0.043(4) -0.005(3) 0.018(3) -0.014(3)
C5 0.065(4) 0.029(3) 0.040(3) -0.013(3) 0.021(3) -0.011(3)
C6 0.039(3) 0.033(3) 0.025(3) -0.016(2) 0.003(2) -0.018(2)
C7 0.049(3) 0.030(3) 0.030(3) -0.011(3) 0.010(2) -0.015(2)
C8 0.051(4) 0.034(3) 0.032(3) -0.022(3) 0.013(3) -0.012(2)
C9 0.039(3) 0.038(3) 0.027(3) -0.022(2) 0.008(2) -0.015(2)
C10 0.027(3) 0.036(3) 0.025(3) -0.014(2) 0.008(2) -0.015(2)
C11 0.039(3) 0.060(4) 0.031(3) -0.023(3) 0.009(2) -0.023(3)
C12 0.034(3) 0.050(3) 0.033(3) -0.022(3) 0.014(2) -0.022(3)
C13 0.043(3) 0.042(3) 0.029(3) -0.024(3) 0.016(2) -0.015(2)
C14 0.031(3) 0.041(3) 0.024(3) -0.019(2) 0.012(2) -0.015(2)
C15 0.034(3) 0.044(3) 0.029(3) -0.022(3) 0.012(2) -0.017(2)
C16 0.042(3) 0.051(4) 0.033(3) -0.015(3) 0.020(3) -0.016(3)
C17 0.032(3) 0.058(4) 0.039(3) -0.019(3) 0.014(3) -0.024(3)
C18 0.038(3) 0.054(4) 0.032(3) -0.015(3) 0.010(2) -0.020(3)

loop_
_atom_type_symbol
_atom_type_description
_atom_type_scat_dispersion_real
_atom_type_scat_dispersion_imag
_atom_type_scat_source
Cd Cd -0.8075 1.2024 'International Tables Vol C Tables 4.2.6.8 and 6.1.1.4'
C C 0.0033 0.0016 'International Tables Vol C Tables 4.2.6.8 and 6.1.1.4'
H H 0.0000 0.0000 'International Tables Vol C Tables 4.2.6.8 and 6.1.1.4'
N N 0.0061 0.0033 'International Tables Vol C Tables 4.2.6.8 and 6.1.1.4'
O O 0.0106 0.0060 'International Tables Vol C Tables 4.2.6.8 and 6.1.1.4'

loop_
_geom_angle_atom_site_label_1
_geom_angle_atom_site_label_2
_geom_angle_atom_site_label_3
_geom_angle_site_symmetry_1
_geom_angle_site_symmetry_3
_geom_angle
_geom_angle_publ_flag
O3 Cd1 N6 1_554 1_654 88.86(17) ?
O3 Cd1 O1 1_554 . 155.77(14) ?
N6 Cd1 O1 1_654 . 89.25(17) ?
O3 Cd1 N1 1_554 . 94.83(17) ?
N6 Cd1 N1 1_654 . 164.62(18) ?
O1 Cd1 N1 . . 93.34(16) ?
O3 Cd1 O3 1_554 2_765 68.99(16) ?
N6 Cd1 O3 1_654 2_765 98.41(17) ?
O1 Cd1 O3 . 2_765 87.43(14) ?
N1 Cd1 O3 . 2_765 96.85(16) ?
O3 Cd1 O2 1_554 . 149.26(14) ?
N6 Cd1 O2 1_654 . 85.30(17) ?
O1 Cd1 O2 . . 54.43(14) ?
N1 Cd1 O2 . . 83.91(17) ?
O3 Cd1 O2 2_765 . 141.74(13) ?
O3 Cd1 O4 1_554 1_554 52.98(14) ?
N6 Cd1 O4 1_654 1_554 88.75(17) ?
O1 Cd1 O4 . 1_554 151.09(14) ?
N1 Cd1 O4 . 1_554 81.66(15) ?
O3 Cd1 O4 2_765 1_554 121.38(14) ?
O2 Cd1 O4 . 1_554 96.67(14) ?
C1 O1 Cd1 . . 93.9(3) ?
C1 O2 Cd1 . . 88.6(3) ?
C10 O3 Cd1 . 1_556 97.9(3) ?
C10 O3 Cd1 . 2_765 150.5(4) ?
Cd1 O3 Cd1 1_556 2_765 111.01(16) ?
C10 O4 Cd1 . 1_556 87.9(3) ?
C12 N1 C11 . . 102.7(5) ?
C12 N1 Cd1 . . 129.7(4) ?
C11 N1 Cd1 . . 127.3(4) ?
C11 N2 N3 . . 102.3(5) ?
C12 N3 N2 . . 110.0(5) ?
C12 N3 C13 . . 129.4(5) ?
N2 N3 C13 . . 120.6(5) ?
C17 N4 N5 . . 110.0(5) ?
C17 N4 C16 . . 128.2(6) ?
N5 N4 C16 . . 121.5(5) ?
C18 N5 N4 . . 102.4(5) ?
C17 N6 C18 . . 103.1(5) ?
C17 N6 Cd1 . 1_456 128.5(4) ?
C18 N6 Cd1 . 1_456 127.8(4) ?
O2 C1 O1 . . 122.9(5) ?
O2 C1 C2 . . 119.0(5) ?
O1 C1 C2 . . 118.0(5) ?
C3 C2 C1 . . 109.1(5) ?
C3 C2 H2A . . 109.9 ?
C1 C2 H2A . . 109.9 ?
C3 C2 H2B . . 109.9 ?
C1 C2 H2B . . 109.9 ?
H2A C2 H2B . . 108.3 ?
C4 C3 C8 . . 117.4(5) ?
C4 C3 C2 . . 121.1(5) ?
C8 C3 C2 . . 121.3(5) ?
C3 C4 C5 . . 121.3(6) ?
C3 C4 H4 . . 119.4 ?
C5 C4 H4 . . 119.4 ?
C6 C5 C4 . . 121.0(6) ?
C6 C5 H5 . . 119.5 ?
C4 C5 H5 . . 119.5 ?
C7 C6 C5 . . 117.7(5) ?
C7 C6 C9 . . 120.8(5) ?
C5 C6 C9 . . 121.5(5) ?
C6 C7 C8 . . 121.2(5) ?
C6 C7 H7 . . 119.4 ?
C8 C7 H7 . . 119.4 ?
C7 C8 C3 . . 121.4(5) ?
C7 C8 H8 . . 119.3 ?
C3 C8 H8 . . 119.3 ?
C6 C9 C10 . . 108.9(4) ?
C6 C9 H9A . . 109.9 ?
C10 C9 H9A . . 109.9 ?
C6 C9 H9B . . 109.9 ?
C10 C9 H9B . . 109.9 ?
H9A C9 H9B . . 108.3 ?
O4 C10 O3 . . 121.1(5) ?
O4 C10 C9 . . 121.0(5) ?
O3 C10 C9 . . 117.9(5) ?
N2 C11 N1 . . 114.8(6) ?
N2 C11 H11 . . 122.6 ?
N1 C11 H11 . . 122.6 ?
N3 C12 N1 . . 110.2(5) ?
N3 C12 H12 . . 124.9 ?
N1 C12 H12 . . 124.9 ?
N3 C13 C14 . . 110.5(5) ?
N3 C13 H13A . . 109.6 ?
C14 C13 H13A . . 109.6 ?
N3 C13 H13B . . 109.6 ?
C14 C13 H13B . . 109.6 ?
H13A C13 H13B . . 108.1 ?
C13 C14 C15 . . 113.2(5) ?
C13 C14 H14A . . 108.9 ?
C15 C14 H14A . . 108.9 ?
C13 C14 H14B . . 108.9 ?
C15 C14 H14B . . 108.9 ?
H14A C14 H14B . . 107.7 ?
C16 C15 C14 . . 108.6(5) ?
C16 C15 H15A . . 110.0 ?
C14 C15 H15A . . 110.0 ?
C16 C15 H15B . . 110.0 ?
C14 C15 H15B . . 110.0 ?
H15A C15 H15B . . 108.4 ?
N4 C16 C15 . . 114.0(5) ?
N4 C16 H16A . . 108.7 ?
C15 C16 H16A . . 108.7 ?
N4 C16 H16B . . 108.7 ?
C15 C16 H16B . . 108.7 ?
H16A C16 H16B . . 107.6 ?
N6 C17 N4 . . 109.9(6) ?
N6 C17 H17 . . 125.1 ?
N4 C17 H17 . . 125.1 ?
N5 C18 N6 . . 114.6(6) ?
N5 C18 H18 . . 122.7 ?
N6 C18 H18 . . 122.7 ?

loop_
_geom_bond_atom_site_label_1
_geom_bond_atom_site_label_2
_geom_bond_site_symmetry_2
_geom_bond_distance
_geom_bond_publ_flag
Cd1 O3 1_554 2.317(4) ?
Cd1 N6 1_654 2.326(4) ?
Cd1 O1 . 2.342(4) ?
Cd1 N1 . 2.348(4) ?
Cd1 O3 2_765 2.425(4) ?
Cd1 O2 . 2.459(4) ?
Cd1 O4 1_554 2.551(4) ?
O1 C1 . 1.254(7) ?
O2 C1 . 1.248(7) ?
O3 C10 . 1.272(7) ?
O3 Cd1 1_556 2.317(4) ?
O3 Cd1 2_765 2.425(4) ?
O4 C10 . 1.233(7) ?
O4 Cd1 1_556 2.551(4) ?
N1 C12 . 1.327(8) ?
N1 C11 . 1.353(8) ?
N2 C11 . 1.315(8) ?
N2 N3 . 1.360(7) ?
N3 C12 . 1.324(7) ?
N3 C13 . 1.479(7) ?
N4 C17 . 1.330(8) ?
N4 N5 . 1.351(8) ?
N4 C16 . 1.463(7) ?
N5 C18 . 1.316(8) ?
N6 C17 . 1.320(8) ?
N6 C18 . 1.346(8) ?
N6 Cd1 1_456 2.326(4) ?
C1 C2 . 1.520(8) ?
C2 C3 . 1.516(8) ?
C2 H2A . 0.9700 ?
C2 H2B . 0.9700 ?
C3 C4 . 1.382(9) ?
C3 C8 . 1.387(8) ?
C4 C5 . 1.388(9) ?
C4 H4 . 0.9300 ?
C5 C6 . 1.388(8) ?
C5 H5 . 0.9300 ?
C6 C7 . 1.380(8) ?
C6 C9 . 1.514(7) ?
C7 C8 . 1.381(9) ?
C7 H7 . 0.9300 ?
C8 H8 . 0.9300 ?
C9 C10 . 1.516(8) ?
C9 H9A . 0.9700 ?
C9 H9B . 0.9700 ?
C11 H11 . 0.9300 ?
C12 H12 . 0.9300 ?
C13 C14 . 1.513(8) ?
C13 H13A . 0.9700 ?
C13 H13B . 0.9700 ?
C14 C15 . 1.532(7) ?
C14 H14A . 0.9700 ?
C14 H14B . 0.9700 ?
C15 C16 . 1.512(8) ?
C15 H15A . 0.9700 ?
C15 H15B . 0.9700 ?
C16 H16A . 0.9700 ?
C16 H16B . 0.9700 ?
C17 H17 . 0.9300 ?
C18 H18 . 0.9300 ?

loop_
_geom_hbond_atom_site_label_D
_geom_hbond_atom_site_label_H
_geom_hbond_atom_site_label_A
_geom_hbond_site_symmetry_A
_geom_hbond_distance_DH
_geom_hbond_distance_HA
_geom_hbond_distance_DA
_geom_hbond_angle_DHA
C16 H16A O1 2_765 0.97 2.60 3.563(8) 175.2
C13 H13B O2 2_755 0.97 2.34 3.288(7) 165.2
C7 H7 O1 2_765 0.93 2.55 3.380(7) 149.2
C2 H2A O2 2_855 0.97 2.59 3.552(8) 169.3

loop_
_geom_torsion_atom_site_label_1
_geom_torsion_atom_site_label_2
_geom_torsion_atom_site_label_3
_geom_torsion_atom_site_label_4
_geom_torsion_site_symmetry_1
_geom_torsion_site_symmetry_2
_geom_torsion_site_symmetry_3
_geom_torsion_site_symmetry_4
_geom_torsion
_geom_torsion_publ_flag
O3 Cd1 O1 C1 1_554 . . . -172.3(3) ?
N6 Cd1 O1 C1 1_654 . . . -86.8(3) ?
N1 Cd1 O1 C1 . . . . 78.1(3) ?
O3 Cd1 O1 C1 2_765 . . . 174.8(3) ?
O2 Cd1 O1 C1 . . . . -2.0(3) ?
O4 Cd1 O1 C1 1_554 . . . -0.7(5) ?
O3 Cd1 O2 C1 1_554 . . . 174.3(3) ?
N6 Cd1 O2 C1 1_654 . . . 94.5(3) ?
O1 Cd1 O2 C1 . . . . 2.0(3) ?
N1 Cd1 O2 C1 . . . . -96.5(3) ?
O3 Cd1 O2 C1 2_765 . . . -3.2(4) ?
O4 Cd1 O2 C1 1_554 . . . -177.4(3) ?
O3 Cd1 N1 C12 1_554 . . . 172.6(5) ?
N6 Cd1 N1 C12 1_654 . . . 69.2(9) ?
O1 Cd1 N1 C12 . . . . -30.2(5) ?
O3 Cd1 N1 C12 2_765 . . . -118.0(5) ?
O2 Cd1 N1 C12 . . . . 23.5(5) ?
O4 Cd1 N1 C12 1_554 . . . 121.1(5) ?
O3 Cd1 N1 C11 1_554 . . . 0.4(5) ?
N6 Cd1 N1 C11 1_654 . . . -103.1(8) ?
O1 Cd1 N1 C11 . . . . 157.6(5) ?
O3 Cd1 N1 C11 2_765 . . . 69.8(5) ?
O2 Cd1 N1 C11 . . . . -148.7(5) ?
O4 Cd1 N1 C11 1_554 . . . -51.1(5) ?
C11 N2 N3 C12 . . . . 1.2(7) ?
C11 N2 N3 C13 . . . . 178.3(5) ?
C17 N4 N5 C18 . . . . -0.4(7) ?
C16 N4 N5 C18 . . . . 173.8(6) ?
Cd1 O2 C1 O1 . . . . -3.6(5) ?
Cd1 O2 C1 C2 . . . . 173.2(4) ?
Cd1 O1 C1 O2 . . . . 3.8(5) ?
Cd1 O1 C1 C2 . . . . -173.0(4) ?
O2 C1 C2 C3 . . . . -92.1(6) ?
O1 C1 C2 C3 . . . . 84.9(6) ?
C1 C2 C3 C4 . . . . 101.1(7) ?
C1 C2 C3 C8 . . . . -73.7(7) ?
C8 C3 C4 C5 . . . . -1.2(11) ?
C2 C3 C4 C5 . . . . -176.1(7) ?
C3 C4 C5 C6 . . . . 1.3(12) ?
C4 C5 C6 C7 . . . . -0.5(10) ?
C4 C5 C6 C9 . . . . -178.7(7) ?
C5 C6 C7 C8 . . . . -0.5(9) ?
C9 C6 C7 C8 . . . . 177.7(6) ?
C6 C7 C8 C3 . . . . 0.7(10) ?
C4 C3 C8 C7 . . . . 0.1(9) ?
C2 C3 C8 C7 . . . . 175.1(6) ?
C7 C6 C9 C10 . . . . -81.9(7) ?
C5 C6 C9 C10 . . . . 96.3(6) ?
Cd1 O4 C10 O3 1_556 . . . -4.3(5) ?
Cd1 O4 C10 C9 1_556 . . . 174.6(4) ?
Cd1 O3 C10 O4 1_556 . . . 4.8(6) ?
Cd1 O3 C10 O4 2_765 . . . -163.3(5) ?
Cd1 O3 C10 C9 1_556 . . . -174.1(4) ?
Cd1 O3 C10 C9 2_765 . . . 17.8(10) ?
C6 C9 C10 O4 . . . . -94.4(6) ?
C6 C9 C10 O3 . . . . 84.5(6) ?
N3 N2 C11 N1 . . . . -1.4(8) ?
C12 N1 C11 N2 . . . . 1.0(8) ?
Cd1 N1 C11 N2 . . . . 174.9(4) ?
N2 N3 C12 N1 . . . . -0.7(7) ?
C13 N3 C12 N1 . . . . -177.4(5) ?
C11 N1 C12 N3 . . . . -0.2(7) ?
Cd1 N1 C12 N3 . . . . -173.8(4) ?
C12 N3 C13 C14 . . . . 95.7(7) ?
N2 N3 C13 C14 . . . . -80.8(6) ?
N3 C13 C14 C15 . . . . 169.5(5) ?
C13 C14 C15 C16 . . . . -178.6(5) ?
C17 N4 C16 C15 . . . . -102.8(7) ?
N5 N4 C16 C15 . . . . 84.0(7) ?
C14 C15 C16 N4 . . . . -169.9(5) ?
C18 N6 C17 N4 . . . . 0.6(7) ?
Cd1 N6 C17 N4 1_456 . . . 172.1(4) ?
N5 N4 C17 N6 . . . . -0.1(7) ?
C16 N4 C17 N6 . . . . -173.9(6) ?
N4 N5 C18 N6 . . . . 0.8(7) ?
C17 N6 C18 N5 . . . . -0.9(8) ?
Cd1 N6 C18 N5 1_456 . . . -172.5(4) ?
